data_7220844
loop_
_publ_author_name
'Chauhan, Ashok Kumar Singh'
'Singh, Bandana'
'Srivastava, Ramesh Chandra'
'Duthie, Andrew'
'Butcher, Ray Jay'

_publ_section_title
;
 Hydrotelluration of acetylenic Esters: Structural Characterization of
 Stereoisomers of Methyl/ethyl (\b-aryltelluro)acrylates
;
_journal_name_full 'RSC Adv.'
_journal_paper_doi 10.1039/C5RA07854G
_journal_year 2015
_chemical_formula_moiety 'C17 H18 Te'
_chemical_formula_sum 'C17 H18 Te'
_chemical_formula_weight 349.91
_chemical_melting_point 361.5(5)
_chemical_name_systematic '(Z)-((2,4,6-trimethylphenyl)(2-phenylvinyl)telluride '
_space_group_crystal_system monoclinic
_space_group_IT_number 15
_space_group_name_Hall '-C 2yc'
_space_group_name_H-M_alt 'C 1 2/c 1'
_symmetry_space_group_name_Hall '-C 2yc'
_symmetry_space_group_name_H-M 'C 1 2/c 1'
_atom_sites_solution_hydrogens geom
_audit_creation_method SHELXL-2013
_audit_update_record
;
2015-04-22 deposited with the CCDC.
2015-06-16 downloaded from the CCDC.
;
_cell_angle_alpha 90
_cell_angle_beta 109.940(3)
_cell_angle_gamma 90
_cell_formula_units_Z 8
_cell_length_a 17.9956(6)
_cell_length_b 10.9480(3)
_cell_length_c 15.7185(5)
_cell_measurement_reflns_used 4004
_cell_measurement_temperature 120(2)
_cell_measurement_theta_max 74.0465
_cell_measurement_theta_min 2.9882
_cell_volume 2911.14(17)
_computing_cell_refinement
;
CrysAlisPro, Agilent Technologies,
Version 1.171.35.21 (release 20-01-2012 CrysAlis171 .NET)
(compiled Jan 23 2012,18:06:46)
;
_computing_data_collection
;
CrysAlisPro, Agilent Technologies,
Version 1.171.35.21 (release 20-01-2012 CrysAlis171 .NET)
(compiled Jan 23 2012,18:06:46)
;
_computing_data_reduction
;
CrysAlisPro, Agilent Technologies,
Version 1.171.35.21 (release 20-01-2012 CrysAlis171 .NET)
(compiled Jan 23 2012,18:06:46)
;
_computing_molecular_graphics 'SHELXTL (Sheldrick, 2008)'
_computing_publication_material 'SHELXTL (Sheldrick, 2008)'
_computing_structure_refinement 'SHELXL-2013 (Sheldrick, 2008)'
_computing_structure_solution 'Superflip (Palatinus & Chapuis, 2007)'
_diffrn_ambient_temperature 120(2)
_diffrn_detector_area_resol_mean 5.3250
_diffrn_measured_fraction_theta_full 0.999
_diffrn_measured_fraction_theta_max 0.972
_diffrn_measurement_device_type 'SuperNova, Dual, Cu at zero, Atlas'
_diffrn_measurement_method '\w scans'
_diffrn_radiation_type CuK\a
_diffrn_radiation_wavelength 1.54184
_diffrn_reflns_av_R_equivalents 0.0339
_diffrn_reflns_av_unetI/netI 0.0408
_diffrn_reflns_laue_measured_fraction_full 0.999
_diffrn_reflns_laue_measured_fraction_max 0.972
_diffrn_reflns_limit_h_max 17
_diffrn_reflns_limit_h_min -22
_diffrn_reflns_limit_k_max 12
_diffrn_reflns_limit_k_min -13
_diffrn_reflns_limit_l_max 19
_diffrn_reflns_limit_l_min -18
_diffrn_reflns_number 5951
_diffrn_reflns_point_group_measured_fraction_full 0.999
_diffrn_reflns_point_group_measured_fraction_max 0.972
_diffrn_reflns_theta_full 67.500
_diffrn_reflns_theta_max 74.214
_diffrn_reflns_theta_min 4.811
_exptl_absorpt_coefficient_mu 15.950
_exptl_absorpt_correction_T_max 0.375
_exptl_absorpt_correction_T_min 0.094
_exptl_absorpt_correction_type analytical
_exptl_absorpt_process_details
;
CrysAlisPro, Agilent Technologies,
Version 1.171.35.21 (release 20-01-2012 CrysAlis171 .NET)
(compiled Jan 23 2012,18:06:46)
Analytical numeric absorption correction using a multifaceted crystal
   model based on expressions derived by R.C. Clark & J.S. Reid.
(Clark, R. C. & Reid, J. S. (1995). Acta Cryst. A51, 887-897)
;
_exptl_crystal_colour 'pale yellow'
_exptl_crystal_density_diffrn 1.597
_exptl_crystal_description prism
_exptl_crystal_F_000 1376
_exptl_crystal_recrystallization_method 'Re-crystallisation from solvent: Hexane'
_exptl_crystal_size_max 0.2954
_exptl_crystal_size_mid 0.1984
_exptl_crystal_size_min 0.1126
_refine_diff_density_max 2.669
_refine_diff_density_min -0.878
_refine_diff_density_rms 0.119
_refine_ls_extinction_method none
_refine_ls_goodness_of_fit_ref 1.077
_refine_ls_hydrogen_treatment constr
_refine_ls_matrix_type full
_refine_ls_number_parameters 166
_refine_ls_number_reflns 2885
_refine_ls_number_restraints 0
_refine_ls_restrained_S_all 1.077
_refine_ls_R_factor_all 0.0356
_refine_ls_R_factor_gt 0.0329
_refine_ls_shift/su_max 0.002
_refine_ls_shift/su_mean 0.000
_refine_ls_structure_factor_coef Fsqd
_refine_ls_weighting_details 'w=1/[\s^2^(Fo^2^)+(0.0390P)^2^+9.6466P] where P=(Fo^2^+2Fc^2^)/3'
_refine_ls_weighting_scheme calc
_refine_ls_wR_factor_gt 0.0844
_refine_ls_wR_factor_ref 0.0866
_reflns_Friedel_coverage 0.000
_reflns_number_gt 2663
_reflns_number_total 2885
_reflns_threshold_expression 'I > 2\s(I)'
_cod_data_source_file c5ra07854g2.cif
_cod_data_source_block 8
_cod_depositor_comments
;
The following automatic conversions were performed:

'_chemical_melting_point' value '361-362' was changed to '361.5(5)' -
the average value was taken and precision was estimated.

Automatic conversion script
Id: cif_fix_values 3271 2015-04-21 07:52:19Z andrius 
;
_cod_original_cell_volume 2911.14(16)
_cod_database_code 7220844
_shelx_space_group_comment
;
The symmetry employed for this shelxl refinement is uniquely defined
by the following loop, which should always be used as a source of
symmetry information in preference to the above space-group names.
They are only intended as comments.
;
_shelxl_version_number 2013-4

loop_
_space_group_symop_operation_xyz
'x, y, z'
'-x, y, -z+1/2'
'x+1/2, y+1/2, z'
'-x+1/2, y+1/2, -z+1/2'
'-x, -y, -z'
'x, -y, z-1/2'
'-x+1/2, -y+1/2, -z'
'x+1/2, -y+1/2, z-1/2'

loop_
_atom_site_label
_atom_site_type_symbol
_atom_site_fract_x
_atom_site_fract_y
_atom_site_fract_z
_atom_site_U_iso_or_equiv
_atom_site_adp_type
_atom_site_occupancy
_atom_site_site_symmetry_order
_atom_site_calc_flag
_atom_site_refinement_flags_posn
_atom_site_refinement_flags_adp
Te Te 0.36131(2) 0.47890(2) 0.52733(2) 0.02463(11) Uani 1 1 d . .
C9 C 0.42095(19) 0.6169(3) 0.4792(2) 0.0199(7) Uani 1 1 d . .
C10 C 0.42373(19) 0.6094(3) 0.3906(2) 0.0210(7) Uani 1 1 d . .
C11 C 0.4647(2) 0.6981(4) 0.3622(2) 0.0217(7) Uani 1 1 d . .
H11 H 0.4651 0.6949 0.3019 0.026 Uiso 1 1 calc R U
C12 C 0.5055(2) 0.7919(4) 0.4185(2) 0.0222(7) Uani 1 1 d . .
C13 C 0.50275(19) 0.7975(4) 0.5061(2) 0.0221(7) Uani 1 1 d . .
H13 H 0.5304 0.8606 0.5457 0.027 Uiso 1 1 calc R U
C14 C 0.4599(2) 0.7116(4) 0.5365(2) 0.0224(7) Uani 1 1 d . .
C15 C 0.3833(2) 0.5079(4) 0.3260(3) 0.0266(8) Uani 1 1 d . .
H15A H 0.3976 0.5134 0.2712 0.040 Uiso 1 1 calc R U
H15B H 0.3259 0.5158 0.3096 0.040 Uiso 1 1 calc R U
H15C H 0.4003 0.4287 0.3552 0.040 Uiso 1 1 calc R U
C16 C 0.5525(2) 0.8839(4) 0.3870(3) 0.0336(9) Uani 1 1 d . .
H16A H 0.5903 0.8414 0.3649 0.050 Uiso 1 1 calc R U
H16B H 0.5813 0.9372 0.4376 0.050 Uiso 1 1 calc R U
H16C H 0.5167 0.9332 0.3381 0.050 Uiso 1 1 calc R U
C17 C 0.4571(3) 0.7282(4) 0.6309(3) 0.0322(9) Uani 1 1 d . .
H17A H 0.4676 0.6498 0.6629 0.048 Uiso 1 1 calc R U
H17B H 0.4046 0.7577 0.6271 0.048 Uiso 1 1 calc R U
H17C H 0.4972 0.7879 0.6639 0.048 Uiso 1 1 calc R U
C1 C 0.2622(2) 0.5883(3) 0.5125(2) 0.0223(7) Uani 1 1 d . .
H1 H 0.2544 0.6541 0.4709 0.027 Uiso 1 1 calc R U
C2 C 0.2082(2) 0.5783(3) 0.5534(3) 0.0239(7) Uani 1 1 d . .
H2 H 0.1689 0.6401 0.5398 0.029 Uiso 1 1 calc R U
C3 C 0.2026(2) 0.4827(3) 0.6171(2) 0.0202(7) Uani 1 1 d . .
C4 C 0.2298(2) 0.3638(3) 0.6152(2) 0.0233(7) Uani 1 1 d . .
H4 H 0.2515 0.3413 0.5702 0.028 Uiso 1 1 calc R U
C5 C 0.2255(2) 0.2781(4) 0.6783(3) 0.0284(8) Uani 1 1 d . .
H5 H 0.2451 0.1978 0.6768 0.034 Uiso 1 1 calc R U
C6 C 0.1928(2) 0.3088(4) 0.7438(3) 0.0292(8) Uani 1 1 d . .
H6 H 0.1908 0.2503 0.7877 0.035 Uiso 1 1 calc R U
C7 C 0.1634(2) 0.4246(4) 0.7445(3) 0.0289(8) Uani 1 1 d . .
H7 H 0.1403 0.4458 0.7886 0.035 Uiso 1 1 calc R U
C8 C 0.1672(2) 0.5115(4) 0.6810(3) 0.0249(8) Uani 1 1 d . .
H8 H 0.1456 0.5906 0.6813 0.030 Uiso 1 1 calc R U

loop_
_atom_site_aniso_label
_atom_site_aniso_U_11
_atom_site_aniso_U_22
_atom_site_aniso_U_33
_atom_site_aniso_U_23
_atom_site_aniso_U_13
_atom_site_aniso_U_12
Te 0.02764(15) 0.02015(16) 0.03049(16) 0.00832(8) 0.01559(11) 0.00750(9)
C9 0.0158(14) 0.0219(17) 0.0219(16) 0.0020(14) 0.0061(12) 0.0064(14)
C10 0.0147(14) 0.0241(18) 0.0222(16) 0.0001(14) 0.0035(12) 0.0056(14)
C11 0.0197(16) 0.0289(19) 0.0167(15) 0.0025(14) 0.0062(13) 0.0062(15)
C12 0.0179(15) 0.0262(18) 0.0214(16) 0.0028(14) 0.0054(13) 0.0026(15)
C13 0.0173(16) 0.0265(17) 0.0201(17) -0.0048(14) 0.0032(13) -0.0011(14)
C14 0.0183(15) 0.0290(19) 0.0189(16) 0.0040(14) 0.0052(13) 0.0081(15)
C15 0.0245(18) 0.0279(19) 0.0249(19) -0.0006(15) 0.0051(15) 0.0007(16)
C16 0.032(2) 0.038(2) 0.032(2) 0.0017(18) 0.0127(17) -0.0084(19)
C17 0.036(2) 0.043(2) 0.0203(17) 0.0011(17) 0.0118(15) 0.0054(19)
C1 0.0202(16) 0.0176(16) 0.0262(17) 0.0067(14) 0.0039(13) 0.0045(14)
C2 0.0178(16) 0.0177(17) 0.0335(19) 0.0041(15) 0.0051(14) 0.0022(14)
C3 0.0140(15) 0.0210(18) 0.0231(17) 0.0016(13) 0.0029(13) -0.0040(13)
C4 0.0240(16) 0.0200(17) 0.0265(17) -0.0012(14) 0.0093(14) -0.0025(15)
C5 0.0303(19) 0.0184(18) 0.038(2) 0.0004(16) 0.0131(16) -0.0035(16)
C6 0.032(2) 0.026(2) 0.031(2) 0.0062(16) 0.0128(16) -0.0043(16)
C7 0.0263(18) 0.031(2) 0.032(2) -0.0040(16) 0.0132(15) -0.0046(16)
C8 0.0175(17) 0.0219(18) 0.034(2) -0.0021(15) 0.0074(15) -0.0006(14)

loop_
_atom_type_symbol
_atom_type_description
_atom_type_scat_dispersion_real
_atom_type_scat_dispersion_imag
_atom_type_scat_source
C C 0.0181 0.0091 'International Tables Vol C Tables 4.2.6.8 and 6.1.1.4'
H H 0.0000 0.0000 'International Tables Vol C Tables 4.2.6.8 and 6.1.1.4'
Te Te -0.1759 6.3531 'International Tables Vol C Tables 4.2.6.8 and 6.1.1.4'

loop_
_geom_angle_atom_site_label_1
_geom_angle_atom_site_label_2
_geom_angle_atom_site_label_3
_geom_angle
C1 Te C9 93.89(13)
C14 C9 C10 120.0(3)
C14 C9 Te 120.0(3)
C10 C9 Te 120.0(3)
C11 C10 C9 118.7(3)
C11 C10 C15 119.1(3)
C9 C10 C15 122.2(3)
C10 C11 C12 122.5(3)
C10 C11 H11 118.7
C12 C11 H11 118.7
C11 C12 C13 118.1(3)
C11 C12 C16 121.3(3)
C13 C12 C16 120.5(4)
C12 C13 C14 121.1(3)
C12 C13 H13 119.5
C14 C13 H13 119.5
C9 C14 C13 119.6(3)
C9 C14 C17 123.0(4)
C13 C14 C17 117.4(4)
C10 C15 H15A 109.5
C10 C15 H15B 109.5
H15A C15 H15B 109.5
C10 C15 H15C 109.5
H15A C15 H15C 109.5
H15B C15 H15C 109.5
C12 C16 H16A 109.5
C12 C16 H16B 109.5
H16A C16 H16B 109.5
C12 C16 H16C 109.5
H16A C16 H16C 109.5
H16B C16 H16C 109.5
C14 C17 H17A 109.5
C14 C17 H17B 109.5
H17A C17 H17B 109.5
C14 C17 H17C 109.5
H17A C17 H17C 109.5
H17B C17 H17C 109.5
C2 C1 Te 129.0(3)
C2 C1 H1 115.5
Te C1 H1 115.5
C1 C2 C3 127.8(3)
C1 C2 H2 116.1
C3 C2 H2 116.1
C4 C3 C8 118.4(3)
C4 C3 C2 122.8(3)
C8 C3 C2 118.8(3)
C5 C4 C3 120.7(4)
C5 C4 H4 119.6
C3 C4 H4 119.6
C4 C5 C6 120.5(4)
C4 C5 H5 119.8
C6 C5 H5 119.8
C7 C6 C5 119.3(4)
C7 C6 H6 120.3
C5 C6 H6 120.3
C6 C7 C8 120.6(4)
C6 C7 H7 119.7
C8 C7 H7 119.7
C7 C8 C3 120.4(4)
C7 C8 H8 119.8
C3 C8 H8 119.8

loop_
_geom_bond_atom_site_label_1
_geom_bond_atom_site_label_2
_geom_bond_distance
Te C1 2.094(3)
Te C9 2.135(4)
C9 C14 1.396(5)
C9 C10 1.414(5)
C10 C11 1.383(5)
C10 C15 1.514(5)
C11 C12 1.390(5)
C11 H11 0.9500
C12 C13 1.397(5)
C12 C16 1.504(5)
C13 C14 1.399(5)
C13 H13 0.9500
C14 C17 1.513(5)
C15 H15A 0.9800
C15 H15B 0.9800
C15 H15C 0.9800
C16 H16A 0.9800
C16 H16B 0.9800
C16 H16C 0.9800
C17 H17A 0.9800
C17 H17B 0.9800
C17 H17C 0.9800
C1 C2 1.340(5)
C1 H1 0.9500
C2 C3 1.476(5)
C2 H2 0.9500
C3 C4 1.394(5)
C3 C8 1.397(6)
C4 C5 1.386(5)
C4 H4 0.9500
C5 C6 1.391(6)
C5 H5 0.9500
C6 C7 1.376(6)
C6 H6 0.9500
C7 C8 1.397(6)
C7 H7 0.9500
C8 H8 0.9500

loop_
_geom_torsion_atom_site_label_1
_geom_torsion_atom_site_label_2
_geom_torsion_atom_site_label_3
_geom_torsion_atom_site_label_4
_geom_torsion
C14 C9 C10 C11 -0.7(5)
Te C9 C10 C11 -178.1(2)
C14 C9 C10 C15 179.3(3)
Te C9 C10 C15 1.9(4)
C9 C10 C11 C12 2.3(5)
C15 C10 C11 C12 -177.8(3)
C10 C11 C12 C13 -1.8(5)
C10 C11 C12 C16 177.3(3)
C11 C12 C13 C14 -0.2(5)
C16 C12 C13 C14 -179.3(3)
C10 C9 C14 C13 -1.2(5)
Te C9 C14 C13 176.2(3)
C10 C9 C14 C17 177.7(3)
Te C9 C14 C17 -5.0(5)
C12 C13 C14 C9 1.7(5)
C12 C13 C14 C17 -177.2(3)
Te C1 C2 C3 -3.3(6)
C1 C2 C3 C4 -28.7(6)
C1 C2 C3 C8 152.6(4)
C8 C3 C4 C5 -3.3(5)
C2 C3 C4 C5 177.9(3)
C3 C4 C5 C6 1.1(6)
C4 C5 C6 C7 1.1(6)
C5 C6 C7 C8 -0.9(6)
C6 C7 C8 C3 -1.5(6)
C4 C3 C8 C7 3.5(5)
C2 C3 C8 C7 -177.7(3)
